data_4133062
loop_
_publ_author_name
'Zhao, Xiang'
'Yang, Huajun'
'Nguyen, Edward T.'
'Padilla, Joshua'
'Chen, Xitong'
'Feng, Pingyun'
'Bu, Xianhui'

_publ_section_title
;
 Enabling Homochirality and Hydrothermal Stability in
 Zn<sub>4</sub>O-Based Porous Crystals.
;
_journal_issue 42
_journal_name_full 'Journal of the American Chemical Society'
_journal_page_first 13566
_journal_page_last 13569
_journal_paper_doi 10.1021/jacs.8b08316
_journal_volume 140
_journal_year 2018
_chemical_absolute_configuration rm
_chemical_formula_moiety 'C132 H132 N36 O25 Zn13'
_chemical_formula_sum 'C132 H132 N36 O25 Zn13'
_chemical_formula_weight 3472.54
_space_group_crystal_system trigonal
_space_group_IT_number 146
_space_group_name_Hall 'R 3'
_space_group_name_H-M_alt 'R 3 :H'
_atom_sites_solution_hydrogens geom
_audit_creation_method SHELXL-2014/6
_cell_angle_alpha 90
_cell_angle_beta 90
_cell_angle_gamma 120
_cell_formula_units_Z 3
_cell_length_a 21.407(4)
_cell_length_b 21.407(4)
_cell_length_c 29.254(6)
_cell_measurement_reflns_used 8108
_cell_measurement_temperature 174(2)
_cell_measurement_theta_max 25.56
_cell_measurement_theta_min 2.30
_cell_volume 11610(4)
_computing_structure_refinement 'SHELXL-2014/6 (Sheldrick, 2014)'
_diffrn_ambient_temperature 174(2)
_diffrn_measured_fraction_theta_full 1.000
_diffrn_measured_fraction_theta_max 0.995
_diffrn_measurement_device_type 'Bruker SMART Apex diffractometer'
_diffrn_radiation_type MoK\a
_diffrn_radiation_wavelength 0.71073
_diffrn_reflns_av_R_equivalents 0.0254
_diffrn_reflns_av_unetI/netI 0.0434
_diffrn_reflns_Laue_measured_fraction_full 1.000
_diffrn_reflns_Laue_measured_fraction_max 0.995
_diffrn_reflns_limit_h_max 20
_diffrn_reflns_limit_h_min -24
_diffrn_reflns_limit_k_max 27
_diffrn_reflns_limit_k_min -21
_diffrn_reflns_limit_l_max 37
_diffrn_reflns_limit_l_min -31
_diffrn_reflns_number 20997
_diffrn_reflns_point_group_measured_fraction_full 1.000
_diffrn_reflns_point_group_measured_fraction_max 0.995
_diffrn_reflns_theta_full 25.242
_diffrn_reflns_theta_max 26.857
_diffrn_reflns_theta_min 1.300
_exptl_absorpt_coefficient_mu 2.049
_exptl_absorpt_correction_T_max 0.7454
_exptl_absorpt_correction_T_min 0.6742
_exptl_absorpt_correction_type multi-scan
_exptl_absorpt_process_details SADABS-2014/5
_exptl_crystal_colour colorless
_exptl_crystal_density_diffrn 1.490
_exptl_crystal_description block
_exptl_crystal_F_000 5298
_exptl_crystal_size_max 0.093
_exptl_crystal_size_mid 0.091
_exptl_crystal_size_min 0.087
_refine_diff_density_max 1.216
_refine_diff_density_min -0.617
_refine_diff_density_rms 0.068
_refine_ls_abs_structure_details
;
 Flack x determined using 2550 quotients [(I+)-(I-)]/[(I+)+(I-)]
 (Parsons, Flack and Wagner, Acta Cryst. B69 (2013) 249-259).
;
_refine_ls_abs_structure_Flack 0.019(7)
_refine_ls_extinction_method none
_refine_ls_goodness_of_fit_ref 0.899
_refine_ls_hydrogen_treatment constr
_refine_ls_matrix_type full
_refine_ls_number_parameters 620
_refine_ls_number_reflns 8777
_refine_ls_number_restraints 491
_refine_ls_restrained_S_all 0.888
_refine_ls_R_factor_all 0.0493
_refine_ls_R_factor_gt 0.0397
_refine_ls_shift/su_max 0.002
_refine_ls_shift/su_mean 0.000
_refine_ls_structure_factor_coef Fsqd
_refine_ls_weighting_details 'w=1/[\s^2^(Fo^2^)+(0.0912P)^2^+1.4147P] where P=(Fo^2^+2Fc^2^)/3'
_refine_ls_weighting_scheme calc
_refine_ls_wR_factor_gt 0.1109
_refine_ls_wR_factor_ref 0.1171
_reflns_Friedel_coverage 0.999
_reflns_Friedel_fraction_full 1.000
_reflns_Friedel_fraction_max 0.994
_reflns_number_gt 7277
_reflns_number_total 8777
_reflns_threshold_expression 'I > 2\s(I)'
_cod_data_source_file ja8b08316_si_002.cif
_cod_data_source_block CPM-301
_cod_original_cell_volume 11610(5)
_cod_database_code 4133062
_shelx_space_group_comment
;
The symmetry employed for this shelxl refinement is uniquely defined
by the following loop, which should always be used as a source of
symmetry information in preference to the above space-group names.
They are only intended as comments.
;
_shelxl_version_number 2014/6
_platon_squeeze_void_probe_radius 1.20

loop_
_space_group_symop_operation_xyz
'x, y, z'
'-y, x-y, z'
'-x+y, -x, z'
'x+2/3, y+1/3, z+1/3'
'-y+2/3, x-y+1/3, z+1/3'
'-x+y+2/3, -x+1/3, z+1/3'
'x+1/3, y+2/3, z+2/3'
'-y+1/3, x-y+2/3, z+2/3'
'-x+y+1/3, -x+2/3, z+2/3'

loop_
_atom_site_label
_atom_site_type_symbol
_atom_site_fract_x
_atom_site_fract_y
_atom_site_fract_z
_atom_site_U_iso_or_equiv
_atom_site_adp_type
_atom_site_occupancy
_atom_site_site_symmetry_order
_atom_site_calc_flag
_atom_site_refinement_flags_posn
_atom_site_refinement_flags_adp
_atom_site_refinement_flags_occupancy
Zn1 Zn 1.00646(4) 0.91981(3) 0.45824(5) 0.04073(18) Uani 1 1 d . . .
Zn2 Zn 1.0000 1.0000 0.54934(6) 0.0402(3) Uani 1 3 d S T P
Zn3 Zn 0.50793(4) 0.71140(4) 0.49186(5) 0.0575(3) Uani 1 1 d . . .
Zn4 Zn 0.3333 0.6667 0.53473(6) 0.0445(3) Uani 1 3 d S T P
Zn5 Zn 0.79669(4) 0.51060(4) 0.49620(5) 0.0522(2) Uani 1 1 d . . .
Zn6 Zn 0.6667 0.3333 0.45504(6) 0.0414(3) Uani 1 3 d S T P
Zn7 Zn 0.3333 0.6667 0.66097(7) 0.0586(3) Uani 1 3 d S T P
O1 O 0.8551(3) 0.9077(3) 0.42249(19) 0.0544(12) Uani 1 1 d . . .
O2 O 0.9168(3) 0.8497(3) 0.4297(2) 0.0596(13) Uani 1 1 d . . .
O3 O 0.5691(3) 0.7245(4) 0.4276(3) 0.099(2) Uani 1 1 d . . .
O4 O 0.6158(3) 0.7587(4) 0.4937(3) 0.089(2) Uani 1 1 d . . .
O5 O 1.0185(3) 0.8677(3) 0.50904(19) 0.0569(12) Uani 1 1 d . U .
O6 O 1.0059(3) 0.9165(3) 0.57250(19) 0.0550(12) Uani 1 1 d . . .
O7 O 0.8264(6) 0.6212(5) 0.5033(4) 0.125(3) Uani 1 1 d . U .
O8 O 0.8962(6) 0.5881(6) 0.5197(4) 0.130(3) Uani 1 1 d . U .
O9 O 1.0000 1.0000 0.4822(3) 0.0363(16) Uani 1 3 d S T P
N1 N 0.4237(3) 0.6122(3) 0.4797(2) 0.0681(19) Uani 1 1 d . U .
N2 N 0.3575(3) 0.5976(3) 0.49226(17) 0.0555(16) Uani 1 1 d . U .
N3 N 0.3087(3) 0.5319(3) 0.47758(18) 0.0541(15) Uani 1 1 d . U .
N4 N 0.4924(3) 0.7072(3) 0.5605(2) 0.0567(15) Uani 1 1 d . U .
N5 N 0.4263(3) 0.6874(2) 0.5768(3) 0.0591(16) Uani 1 1 d . U .
N6 N 0.4260(4) 0.6854(3) 0.6208(3) 0.0659(18) Uani 1 1 d . U .
N7 N 0.7878(3) 0.4932(3) 0.4275(2) 0.0516(14) Uani 1 1 d . U .
N8 N 0.7374(3) 0.4276(3) 0.4122(2) 0.0529(14) Uani 1 1 d . U .
N9 N 0.7400(3) 0.4266(3) 0.3672(2) 0.0613(17) Uani 1 1 d . U .
N10 N 0.6901(3) 0.4688(3) 0.51101(17) 0.0523(14) Uani 1 1 d . U .
N11 N 0.6423(3) 0.4024(3) 0.49875(15) 0.0489(13) Uani 1 1 d . U .
N12 N 0.5760(3) 0.3861(3) 0.51124(17) 0.0540(15) Uani 1 1 d . U .
C1 C 0.7980(4) 0.7841(5) 0.3990(3) 0.068(2) Uani 1 1 d . U .
C2 C 0.7376(4) 0.7505(4) 0.4375(3) 0.0593(18) Uani 1 1 d . U .
C3 C 0.6990(4) 0.7945(4) 0.4313(3) 0.0599(18) Uani 1 1 d D U .
H3B H 0.7276 0.8408 0.4470 0.072 Uiso 1 1 calc R U .
C4 C 0.6998(6) 0.8096(8) 0.3802(3) 0.107(4) Uani 1 1 d D U .
H4A H 0.6546 0.7750 0.3660 0.129 Uiso 1 1 calc R U .
H4B H 0.7076 0.8578 0.3751 0.129 Uiso 1 1 calc R U .
C5 C 0.7621(5) 0.8025(7) 0.3609(3) 0.092(3) Uani 1 1 d D U .
H5A H 0.7442 0.7650 0.3379 0.110 Uiso 1 1 calc R U .
H5B H 0.7969 0.8475 0.3466 0.110 Uiso 1 1 calc R U .
C6 C 0.8255(5) 0.7322(6) 0.3851(5) 0.115(5) Uani 1 1 d . . .
H6A H 0.8474 0.7234 0.4110 0.173 Uiso 1 1 calc R U .
H6B H 0.7857 0.6875 0.3746 0.173 Uiso 1 1 calc R U .
H6C H 0.8604 0.7536 0.3610 0.173 Uiso 1 1 calc R U .
C7 C 0.7679(5) 0.7584(5) 0.4847(4) 0.082(3) Uani 1 1 d . . .
H7A H 0.8006 0.8084 0.4909 0.123 Uiso 1 1 calc R U .
H7B H 0.7293 0.7397 0.5066 0.123 Uiso 1 1 calc R U .
H7C H 0.7932 0.7320 0.4868 0.123 Uiso 1 1 calc R U .
C8 C 0.6859(6) 0.6706(5) 0.4286(5) 0.101(4) Uani 1 1 d . U .
H8A H 0.6660 0.6645 0.3984 0.152 Uiso 1 1 calc R U .
H8B H 0.7116 0.6446 0.4309 0.152 Uiso 1 1 calc R U .
H8C H 0.6477 0.6524 0.4507 0.152 Uiso 1 1 calc R U .
C9 C 0.8618(4) 0.8530(4) 0.4180(3) 0.0530(17) Uani 1 1 d . U .
C10 C 0.6235(4) 0.7573(5) 0.4519(4) 0.065(2) Uani 1 1 d . U .
C11 C 1.0170(4) 0.8118(3) 0.5801(3) 0.0520(17) Uani 1 1 d . . .
C12 C 0.9402(4) 0.7407(3) 0.5780(3) 0.0555(18) Uani 1 1 d . . .
C13 C 0.9418(4) 0.7133(4) 0.5296(3) 0.0554(18) Uani 1 1 d . U .
H13A H 0.9351 0.7447 0.5082 0.066 Uiso 1 1 calc R U .
C14 C 1.0182(5) 0.7285(5) 0.5230(4) 0.074(2) Uani 1 1 d . . .
H14A H 1.0334 0.7424 0.4916 0.089 Uiso 1 1 calc R U .
H14B H 1.0213 0.6858 0.5300 0.089 Uiso 1 1 calc R U .
C15 C 1.0659(4) 0.7892(4) 0.5551(3) 0.063(2) Uani 1 1 d . . .
H15A H 1.1030 0.8296 0.5381 0.076 Uiso 1 1 calc R U .
H15B H 1.0890 0.7731 0.5769 0.076 Uiso 1 1 calc R U .
C16 C 1.0426(6) 0.8406(5) 0.6274(3) 0.076(3) Uani 1 1 d . . .
H16A H 1.0099 0.8536 0.6410 0.115 Uiso 1 1 calc R U .
H16B H 1.0442 0.8042 0.6457 0.115 Uiso 1 1 calc R U .
H16C H 1.0899 0.8823 0.6258 0.115 Uiso 1 1 calc R U .
C17 C 0.8774(5) 0.7555(5) 0.5846(4) 0.073(2) Uani 1 1 d . . .
H17A H 0.8803 0.7891 0.5618 0.110 Uiso 1 1 calc R U .
H17B H 0.8324 0.7112 0.5815 0.110 Uiso 1 1 calc R U .
H17C H 0.8804 0.7754 0.6144 0.110 Uiso 1 1 calc R U .
C18 C 0.9365(6) 0.6876(5) 0.6136(4) 0.086(3) Uani 1 1 d . . .
H18A H 0.9759 0.6788 0.6092 0.129 Uiso 1 1 calc R U .
H18B H 0.9397 0.7074 0.6436 0.129 Uiso 1 1 calc R U .
H18C H 0.8917 0.6432 0.6107 0.129 Uiso 1 1 calc R U .
C19 C 1.0132(3) 0.8706(3) 0.5512(3) 0.0468(16) Uani 1 1 d . U .
C20 C 0.8839(5) 0.6358(4) 0.5181(4) 0.068(2) Uani 1 1 d . . .
C21 C 0.4157(4) 0.5533(4) 0.4559(2) 0.064(2) Uani 1 1 d D U .
C22 C 0.4667(5) 0.5399(5) 0.4357(3) 0.098(4) Uani 1 1 d D U .
H22A H 0.5158 0.5733 0.4364 0.118 Uiso 1 1 calc R U .
C23 C 0.4393(5) 0.4732(5) 0.4146(3) 0.101(4) Uani 1 1 d D U .
H23A H 0.4712 0.4617 0.4005 0.121 Uiso 1 1 calc R U .
C24 C 0.3676(5) 0.4240(5) 0.4137(3) 0.085(3) Uani 1 1 d D U .
H24A H 0.3522 0.3800 0.3992 0.102 Uiso 1 1 calc R U .
C25 C 0.3176(5) 0.4374(4) 0.4335(3) 0.076(2) Uani 1 1 d D U .
H25A H 0.2685 0.4039 0.4323 0.091 Uiso 1 1 calc R U .
C26 C 0.3438(4) 0.5038(4) 0.4556(2) 0.0593(19) Uani 1 1 d D U .
C27 C 0.5350(4) 0.7175(3) 0.5957(3) 0.0584(18) Uani 1 1 d D U .
C28 C 0.6082(4) 0.7388(4) 0.5991(4) 0.074(2) Uani 1 1 d D U .
H28A H 0.6363 0.7481 0.5730 0.089 Uiso 1 1 calc R U .
C29 C 0.6376(5) 0.7457(4) 0.6420(4) 0.088(3) Uani 1 1 d D U .
H29A H 0.6862 0.7599 0.6452 0.105 Uiso 1 1 calc R U .
C30 C 0.5946(5) 0.7315(4) 0.6804(4) 0.088(3) Uani 1 1 d D U .
H30A H 0.6160 0.7364 0.7089 0.105 Uiso 1 1 calc R U .
C31 C 0.5226(5) 0.7107(4) 0.6794(3) 0.079(2) Uani 1 1 d D U .
H31A H 0.4950 0.7017 0.7058 0.095 Uiso 1 1 calc R U .
C32 C 0.4941(5) 0.7041(3) 0.6351(3) 0.066(2) Uani 1 1 d D U .
C33 C 0.8225(3) 0.5338(4) 0.3929(3) 0.0556(17) Uani 1 1 d D U .
C34 C 0.8790(4) 0.6057(4) 0.3896(3) 0.071(2) Uani 1 1 d D U .
H34A H 0.8994 0.6342 0.4154 0.085 Uiso 1 1 calc R U .
C35 C 0.9028(4) 0.6321(4) 0.3455(3) 0.074(2) Uani 1 1 d D U .
H35A H 0.9398 0.6796 0.3421 0.089 Uiso 1 1 calc R U .
C36 C 0.8734(4) 0.5902(4) 0.3065(3) 0.076(2) Uani 1 1 d D U .
H36A H 0.8919 0.6101 0.2780 0.092 Uiso 1 1 calc R U .
C37 C 0.8180(4) 0.5205(4) 0.3091(3) 0.071(2) Uani 1 1 d D U .
H37A H 0.7979 0.4929 0.2830 0.085 Uiso 1 1 calc R U .
C38 C 0.7928(3) 0.4925(4) 0.3531(3) 0.0561(17) Uani 1 1 d D U .
C39 C 0.6540(4) 0.4975(4) 0.5326(2) 0.0564(18) Uani 1 1 d D U .
C40 C 0.6786(5) 0.5657(4) 0.5519(3) 0.074(2) Uani 1 1 d D U .
H40A H 0.7272 0.6008 0.5517 0.089 Uiso 1 1 calc R U .
C41 C 0.6267(5) 0.5779(5) 0.5712(3) 0.102(4) Uani 1 1 d D U .
H41A H 0.6407 0.6225 0.5844 0.123 Uiso 1 1 calc R U .
C42 C 0.5543(5) 0.5252(5) 0.5713(4) 0.118(5) Uani 1 1 d D U .
H42A H 0.5213 0.5358 0.5847 0.142 Uiso 1 1 calc R U .
C43 C 0.5292(5) 0.4576(5) 0.5524(3) 0.099(4) Uani 1 1 d D U .
H43A H 0.4806 0.4228 0.5529 0.119 Uiso 1 1 calc R U .
C44 C 0.5805(4) 0.4441(4) 0.5324(2) 0.060(2) Uani 1 1 d D U .

loop_
_atom_site_aniso_label
_atom_site_aniso_U_11
_atom_site_aniso_U_22
_atom_site_aniso_U_33
_atom_site_aniso_U_23
_atom_site_aniso_U_13
_atom_site_aniso_U_12
Zn1 0.0346(3) 0.0351(3) 0.0525(4) -0.0021(3) 0.0000(3) 0.0174(3)
Zn2 0.0363(4) 0.0363(4) 0.0480(8) 0.000 0.000 0.01815(19)
Zn3 0.0375(4) 0.0515(5) 0.0818(7) -0.0021(4) 0.0035(4) 0.0209(4)
Zn4 0.0439(4) 0.0439(4) 0.0456(8) 0.000 0.000 0.0220(2)
Zn5 0.0432(4) 0.0361(4) 0.0737(6) -0.0076(4) -0.0023(4) 0.0172(3)
Zn6 0.0402(4) 0.0402(4) 0.0438(8) 0.000 0.000 0.0201(2)
Zn7 0.0681(5) 0.0681(5) 0.0397(7) 0.000 0.000 0.0340(3)
O1 0.051(3) 0.050(3) 0.060(3) -0.016(2) -0.013(2) 0.024(2)
O2 0.039(2) 0.055(3) 0.081(4) -0.021(3) -0.011(2) 0.021(2)
O3 0.044(3) 0.114(6) 0.130(6) -0.027(5) -0.005(4) 0.032(3)
O4 0.042(3) 0.111(5) 0.103(6) 0.008(4) 0.018(3) 0.028(3)
O5 0.075(3) 0.045(3) 0.056(3) 0.006(2) 0.001(3) 0.034(2)
O6 0.076(3) 0.046(3) 0.052(3) -0.003(2) -0.007(2) 0.037(3)
O7 0.123(4) 0.120(4) 0.130(4) -0.009(2) 0.000(2) 0.060(3)
O8 0.132(4) 0.122(4) 0.135(4) -0.001(2) -0.012(2) 0.063(3)
O9 0.0280(18) 0.0280(18) 0.053(5) 0.000 0.000 0.0140(9)
N1 0.043(3) 0.047(3) 0.108(6) -0.009(4) 0.009(3) 0.017(3)
N2 0.045(3) 0.042(3) 0.077(5) -0.004(3) 0.004(3) 0.020(3)
N3 0.048(3) 0.041(3) 0.068(4) -0.014(3) -0.004(3) 0.018(3)
N4 0.045(3) 0.057(4) 0.060(4) 0.003(3) 0.002(3) 0.020(3)
N5 0.056(3) 0.063(4) 0.061(4) -0.001(3) -0.008(3) 0.032(3)
N6 0.061(4) 0.068(4) 0.066(4) -0.015(3) -0.005(3) 0.030(3)
N7 0.039(3) 0.045(3) 0.067(4) 0.000(3) 0.004(3) 0.018(2)
N8 0.059(3) 0.050(3) 0.050(4) 0.008(3) 0.006(3) 0.028(3)
N9 0.059(4) 0.062(4) 0.052(4) 0.015(3) 0.007(3) 0.022(3)
N10 0.053(3) 0.038(3) 0.064(4) -0.005(3) 0.005(3) 0.022(3)
N11 0.039(3) 0.040(3) 0.064(4) 0.000(3) 0.008(3) 0.018(2)
N12 0.043(3) 0.049(3) 0.069(4) -0.005(3) 0.006(3) 0.022(3)
C1 0.043(4) 0.069(5) 0.086(6) -0.039(4) -0.004(4) 0.023(4)
C2 0.036(3) 0.047(4) 0.090(6) -0.010(4) -0.006(3) 0.018(3)
C3 0.033(3) 0.059(4) 0.087(5) 0.003(4) 0.001(3) 0.023(3)
C4 0.069(6) 0.169(11) 0.091(7) 0.024(7) -0.001(5) 0.065(7)
C5 0.060(5) 0.129(9) 0.067(5) -0.041(5) -0.016(4) 0.033(5)
C6 0.063(5) 0.084(7) 0.186(13) -0.086(8) -0.014(7) 0.028(5)
C7 0.057(5) 0.069(5) 0.119(9) 0.018(5) -0.015(5) 0.031(4)
C8 0.067(5) 0.061(5) 0.170(11) -0.013(6) 0.004(6) 0.027(4)
C9 0.043(3) 0.052(4) 0.062(5) -0.021(3) -0.004(3) 0.023(3)
C10 0.053(4) 0.062(4) 0.082(6) -0.002(4) 0.004(4) 0.031(4)
C11 0.050(4) 0.034(3) 0.070(5) 0.008(3) -0.010(3) 0.019(3)
C12 0.057(4) 0.033(3) 0.066(5) -0.001(3) -0.005(3) 0.014(3)
C13 0.052(4) 0.036(3) 0.071(5) -0.002(3) -0.002(3) 0.016(3)
C14 0.065(5) 0.055(5) 0.101(7) -0.013(5) -0.002(5) 0.029(4)
C15 0.055(4) 0.053(4) 0.083(6) 0.001(4) -0.014(4) 0.028(4)
C16 0.093(6) 0.072(5) 0.060(5) 0.008(4) -0.024(5) 0.038(5)
C17 0.058(5) 0.065(5) 0.089(7) -0.006(5) 0.012(4) 0.025(4)
C18 0.107(8) 0.058(5) 0.081(7) 0.023(5) 0.002(6) 0.032(5)
C19 0.042(3) 0.032(3) 0.061(5) 0.006(3) -0.008(3) 0.015(3)
C20 0.067(5) 0.042(4) 0.101(7) 0.010(4) -0.003(5) 0.032(4)
C21 0.061(4) 0.052(4) 0.074(6) -0.007(4) 0.011(4) 0.025(3)
C22 0.069(5) 0.072(6) 0.157(11) -0.011(6) 0.029(6) 0.038(5)
C23 0.102(6) 0.084(7) 0.125(10) -0.015(6) 0.031(7) 0.052(6)
C24 0.106(6) 0.073(5) 0.084(6) -0.004(5) 0.008(5) 0.052(5)
C25 0.081(5) 0.047(4) 0.092(7) -0.017(4) -0.004(5) 0.026(4)
C26 0.056(4) 0.044(4) 0.081(6) 0.001(3) 0.005(4) 0.027(3)
C27 0.058(4) 0.050(4) 0.070(5) 0.000(4) -0.006(3) 0.030(3)
C28 0.063(4) 0.057(5) 0.102(6) 0.000(4) -0.020(4) 0.029(4)
C29 0.071(5) 0.077(6) 0.121(8) 0.005(6) -0.035(5) 0.041(5)
C30 0.091(6) 0.070(6) 0.102(7) -0.001(5) -0.043(5) 0.042(5)
C31 0.091(6) 0.078(6) 0.074(5) 0.002(5) -0.031(5) 0.046(5)
C32 0.072(4) 0.063(4) 0.064(4) -0.004(4) -0.014(4) 0.035(4)
C33 0.044(4) 0.052(4) 0.075(5) 0.008(3) 0.015(3) 0.028(3)
C34 0.057(4) 0.059(4) 0.093(6) 0.007(4) 0.013(4) 0.027(4)
C35 0.062(5) 0.052(4) 0.102(7) 0.021(4) 0.022(5) 0.023(4)
C36 0.063(5) 0.068(5) 0.094(6) 0.034(4) 0.013(5) 0.030(4)
C37 0.062(4) 0.074(5) 0.071(5) 0.021(4) 0.001(4) 0.031(4)
C38 0.046(4) 0.054(4) 0.065(5) 0.018(3) 0.009(3) 0.022(3)
C39 0.055(4) 0.049(4) 0.068(5) -0.005(3) 0.004(4) 0.029(3)
C40 0.085(6) 0.051(4) 0.089(7) -0.008(4) 0.018(5) 0.037(4)
C41 0.086(6) 0.061(5) 0.156(11) -0.028(6) 0.036(7) 0.034(5)
C42 0.090(6) 0.084(7) 0.190(13) -0.025(8) 0.046(8) 0.049(6)
C43 0.066(5) 0.080(6) 0.147(11) -0.028(6) 0.029(6) 0.034(5)
C44 0.056(4) 0.051(4) 0.078(6) 0.003(4) 0.019(4) 0.031(3)

loop_
_atom_type_symbol
_atom_type_description
_atom_type_scat_dispersion_real
_atom_type_scat_dispersion_imag
_atom_type_scat_source
C C 0.0033 0.0016 'International Tables Vol C Tables 4.2.6.8 and 6.1.1.4'
H H 0.0000 0.0000 'International Tables Vol C Tables 4.2.6.8 and 6.1.1.4'
N N 0.0061 0.0033 'International Tables Vol C Tables 4.2.6.8 and 6.1.1.4'
O O 0.0106 0.0060 'International Tables Vol C Tables 4.2.6.8 and 6.1.1.4'
Zn Zn 0.2839 1.4301 'International Tables Vol C Tables 4.2.6.8 and 6.1.1.4'

loop_
_geom_angle_atom_site_label_1
_geom_angle_atom_site_label_2
_geom_angle_atom_site_label_3
_geom_angle
_geom_angle_site_symmetry_1
_geom_angle_site_symmetry_3
O9 Zn1 O1 113.97(18) . 2_765
O9 Zn1 O2 111.26(17) . .
O1 Zn1 O2 115.2(2) 2_765 .
O9 Zn1 O5 108.8(3) . .
O1 Zn1 O5 102.1(2) 2_765 .
O2 Zn1 O5 104.4(2) . .
O9 Zn1 Zn1 36.24(11) . 3_675
O1 Zn1 Zn1 126.86(16) 2_765 3_675
O2 Zn1 Zn1 75.74(15) . 3_675
O5 Zn1 Zn1 126.41(16) . 3_675
O9 Zn1 Zn1 36.24(11) . 2_765
O1 Zn1 Zn1 77.84(15) 2_765 2_765
O2 Zn1 Zn1 128.95(16) . 2_765
O5 Zn1 Zn1 121.48(16) . 2_765
Zn1 Zn1 Zn1 60.0 3_675 2_765
O9 Zn2 O6 110.08(16) . 2_765
O9 Zn2 O6 110.08(16) . 3_675
O6 Zn2 O6 108.86(16) 2_765 3_675
O9 Zn2 O6 110.08(16) . .
O6 Zn2 O6 108.85(17) 2_765 .
O6 Zn2 O6 108.86(17) 3_675 .
O4 Zn3 N1 137.3(3) . .
O4 Zn3 N3 115.8(3) . 2_665
N1 Zn3 N3 103.3(2) . 2_665
O4 Zn3 N4 96.7(3) . .
N1 Zn3 N4 95.1(2) . .
N3 Zn3 N4 96.9(2) 2_665 .
O4 Zn3 O3 60.2(3) . .
N1 Zn3 O3 98.2(3) . .
N3 Zn3 O3 99.4(3) 2_665 .
N4 Zn3 O3 156.0(3) . .
O4 Zn3 C10 30.2(3) . .
N1 Zn3 C10 121.9(3) . .
N3 Zn3 C10 108.4(3) 2_665 .
N4 Zn3 C10 126.8(3) . .
O3 Zn3 C10 30.2(3) . .
N2 Zn4 N2 90.81(19) 3_565 2_665
N2 Zn4 N2 90.81(19) 3_565 .
N2 Zn4 N2 90.81(19) 2_665 .
N2 Zn4 N5 178.1(2) 3_565 .
N2 Zn4 N5 90.2(2) 2_665 .
N2 Zn4 N5 87.6(2) . .
N2 Zn4 N5 90.2(2) 3_565 2_665
N2 Zn4 N5 87.6(2) 2_665 2_665
N2 Zn4 N5 178.1(2) . 2_665
N5 Zn4 N5 91.4(3) . 2_665
N2 Zn4 N5 87.6(2) 3_565 3_565
N2 Zn4 N5 178.1(2) 2_665 3_565
N2 Zn4 N5 90.2(2) . 3_565
N5 Zn4 N5 91.4(3) . 3_565
N5 Zn4 N5 91.4(3) 2_665 3_565
N7 Zn5 N10 98.5(2) . .
N7 Zn5 O8 116.2(4) . .
N10 Zn5 O8 139.8(4) . .
N7 Zn5 N12 95.1(2) . 3_665
N10 Zn5 N12 100.9(2) . 3_665
O8 Zn5 N12 95.8(3) . 3_665
N7 Zn5 O7 104.4(3) . .
N10 Zn5 O7 96.5(3) . .
O8 Zn5 O7 57.2(4) . .
N12 Zn5 O7 151.6(4) 3_665 .
N7 Zn5 C20 114.0(3) . .
N10 Zn5 C20 119.7(3) . .
O8 Zn5 C20 28.3(3) . .
N12 Zn5 C20 123.5(3) 3_665 .
O7 Zn5 C20 28.9(3) . .
N11 Zn6 N11 89.74(17) 3_665 2_655
N11 Zn6 N11 89.73(17) 3_665 .
N11 Zn6 N11 89.73(17) 2_655 .
N11 Zn6 N8 179.0(2) 3_665 2_655
N11 Zn6 N8 90.06(19) 2_655 2_655
N11 Zn6 N8 89.3(2) . 2_655
N11 Zn6 N8 89.3(2) 3_665 .
N11 Zn6 N8 179.0(2) 2_655 .
N11 Zn6 N8 90.06(19) . .
N8 Zn6 N8 90.9(2) 2_655 .
N11 Zn6 N8 90.05(19) 3_665 3_665
N11 Zn6 N8 89.3(2) 2_655 3_665
N11 Zn6 N8 179.0(2) . 3_665
N8 Zn6 N8 90.9(2) 2_655 3_665
N8 Zn6 N8 90.9(2) . 3_665
N9 Zn7 N9 93.9(2) 6_565 4_455
N9 Zn7 N9 93.9(2) 6_565 5
N9 Zn7 N9 93.9(2) 4_455 5
N9 Zn7 N6 179.3(2) 6_565 2_665
N9 Zn7 N6 86.0(2) 4_455 2_665
N9 Zn7 N6 86.8(2) 5 2_665
N9 Zn7 N6 86.8(2) 6_565 3_565
N9 Zn7 N6 179.3(2) 4_455 3_565
N9 Zn7 N6 86.0(2) 5 3_565
N6 Zn7 N6 93.3(3) 2_665 3_565
N9 Zn7 N6 86.0(2) 6_565 .
N9 Zn7 N6 86.8(2) 4_455 .
N9 Zn7 N6 179.3(3) 5 .
N6 Zn7 N6 93.3(3) 2_665 .
N6 Zn7 N6 93.3(3) 3_565 .
C9 O1 Zn1 128.5(5) . 3_675
C9 O2 Zn1 131.7(5) . .
C10 O3 Zn3 85.2(6) . .
C10 O4 Zn3 95.4(6) . .
C19 O5 Zn1 133.2(4) . .
C19 O6 Zn2 129.6(5) . .
C20 O7 Zn5 91.3(7) . .
C20 O8 Zn5 95.5(8) . .
Zn1 O9 Zn1 107.5(2) . 3_675
Zn1 O9 Zn1 107.5(2) . 2_765
Zn1 O9 Zn1 107.5(2) 3_675 2_765
Zn1 O9 Zn2 111.4(2) . .
Zn1 O9 Zn2 111.4(2) 3_675 .
Zn1 O9 Zn2 111.4(2) 2_765 .
N2 N1 C21 107.1(6) . .
N2 N1 Zn3 118.7(5) . .
C21 N1 Zn3 133.8(5) . .
N3 N2 N1 109.7(6) . .
N3 N2 Zn4 124.7(5) . .
N1 N2 Zn4 125.4(5) . .
N2 N3 C26 108.0(6) . .
N2 N3 Zn3 120.0(5) . 3_565
C26 N3 Zn3 132.0(5) . 3_565
C27 N4 N5 107.8(7) . .
C27 N4 Zn3 132.9(6) . .
N5 N4 Zn3 119.2(5) . .
N6 N5 N4 110.7(6) . .
N6 N5 Zn4 124.5(5) . .
N4 N5 Zn4 124.8(6) . .
N5 N6 C32 108.0(7) . .
N5 N6 Zn7 122.6(5) . .
C32 N6 Zn7 129.1(6) . .
C33 N7 N8 109.3(7) . .
C33 N7 Zn5 132.6(6) . .
N8 N7 Zn5 118.1(5) . .
N9 N8 N7 109.2(6) . .
N9 N8 Zn6 124.6(5) . .
N7 N8 Zn6 126.0(5) . .
N8 N9 C38 107.9(7) . .
N8 N9 Zn7 122.2(5) . 7_544
C38 N9 Zn7 129.9(6) . 7_544
N11 N10 C39 107.7(6) . .
N11 N10 Zn5 120.6(4) . .
C39 N10 Zn5 131.7(5) . .
N10 N11 N12 110.9(5) . .
N10 N11 Zn6 124.4(4) . .
N12 N11 Zn6 124.1(4) . .
N11 N12 C44 108.0(6) . .
N11 N12 Zn5 120.1(4) . 2_655
C44 N12 Zn5 131.9(5) . 2_655
C5 C1 C9 110.0(8) . .
C5 C1 C6 114.8(9) . .
C9 C1 C6 108.1(6) . .
C5 C1 C2 103.6(6) . .
C9 C1 C2 108.1(6) . .
C6 C1 C2 112.0(9) . .
C7 C2 C8 108.3(9) . .
C7 C2 C3 111.9(7) . .
C8 C2 C3 110.8(7) . .
C7 C2 C1 113.2(6) . .
C8 C2 C1 110.8(8) . .
C3 C2 C1 101.7(7) . .
C10 C3 C4 113.2(7) . .
C10 C3 C2 112.8(6) . .
C4 C3 C2 106.9(7) . .
C10 C3 H3B 107.9 . .
C4 C3 H3B 107.9 . .
C2 C3 H3B 107.9 . .
C5 C4 C3 105.0(7) . .
C5 C4 H4A 110.7 . .
C3 C4 H4A 110.7 . .
C5 C4 H4B 110.7 . .
C3 C4 H4B 110.7 . .
H4A C4 H4B 108.8 . .
C1 C5 C4 109.8(8) . .
C1 C5 H5A 109.7 . .
C4 C5 H5A 109.7 . .
C1 C5 H5B 109.7 . .
C4 C5 H5B 109.7 . .
H5A C5 H5B 108.2 . .
C1 C6 H6A 109.5 . .
C1 C6 H6B 109.5 . .
H6A C6 H6B 109.5 . .
C1 C6 H6C 109.5 . .
H6A C6 H6C 109.5 . .
H6B C6 H6C 109.5 . .
C2 C7 H7A 109.5 . .
C2 C7 H7B 109.5 . .
H7A C7 H7B 109.5 . .
C2 C7 H7C 109.5 . .
H7A C7 H7C 109.5 . .
H7B C7 H7C 109.5 . .
C2 C8 H8A 109.5 . .
C2 C8 H8B 109.5 . .
H8A C8 H8B 109.5 . .
C2 C8 H8C 109.5 . .
H8A C8 H8C 109.5 . .
H8B C8 H8C 109.5 . .
O1 C9 O2 124.6(6) . .
O1 C9 C1 118.3(6) . .
O2 C9 C1 117.0(7) . .
O4 C10 O3 118.8(8) . .
O4 C10 C3 119.7(8) . .
O3 C10 C3 121.5(9) . .
O4 C10 Zn3 54.5(4) . .
O3 C10 Zn3 64.7(5) . .
C3 C10 Zn3 172.3(7) . .
C16 C11 C15 113.6(7) . .
C16 C11 C19 108.9(6) . .
C15 C11 C19 108.5(7) . .
C16 C11 C12 114.7(7) . .
C15 C11 C12 102.9(6) . .
C19 C11 C12 107.9(6) . .
C18 C12 C17 110.2(8) . .
C18 C12 C13 110.5(7) . .
C17 C12 C13 112.5(7) . .
C18 C12 C11 109.4(7) . .
C17 C12 C11 113.0(6) . .
C13 C12 C11 100.9(6) . .
C14 C13 C20 114.1(6) . .
C14 C13 C12 105.3(7) . .
C20 C13 C12 116.9(7) . .
C14 C13 H13A 106.6 . .
C20 C13 H13A 106.6 . .
C12 C13 H13A 106.6 . .
C13 C14 C15 107.4(7) . .
C13 C14 H14A 110.2 . .
C15 C14 H14A 110.2 . .
C13 C14 H14B 110.2 . .
C15 C14 H14B 110.2 . .
H14A C14 H14B 108.5 . .
C14 C15 C11 107.0(6) . .
C14 C15 H15A 110.3 . .
C11 C15 H15A 110.3 . .
C14 C15 H15B 110.3 . .
C11 C15 H15B 110.3 . .
H15A C15 H15B 108.6 . .
C11 C16 H16A 109.5 . .
C11 C16 H16B 109.5 . .
H16A C16 H16B 109.5 . .
C11 C16 H16C 109.5 . .
H16A C16 H16C 109.5 . .
H16B C16 H16C 109.5 . .
C12 C17 H17A 109.5 . .
C12 C17 H17B 109.5 . .
H17A C17 H17B 109.5 . .
C12 C17 H17C 109.5 . .
H17A C17 H17C 109.5 . .
H17B C17 H17C 109.5 . .
C12 C18 H18A 109.5 . .
C12 C18 H18B 109.5 . .
H18A C18 H18B 109.5 . .
C12 C18 H18C 109.5 . .
H18A C18 H18C 109.5 . .
H18B C18 H18C 109.5 . .
O5 C19 O6 126.2(6) . .
O5 C19 C11 117.0(6) . .
O6 C19 C11 116.8(7) . .
O8 C20 O7 115.9(10) . .
O8 C20 C13 121.4(9) . .
O7 C20 C13 122.3(8) . .
O8 C20 Zn5 56.1(6) . .
O7 C20 Zn5 59.9(6) . .
C13 C20 Zn5 176.1(7) . .
N1 C21 C26 106.9(6) . .
N1 C21 C22 130.8(8) . .
C26 C21 C22 122.3(8) . .
C23 C22 C21 115.4(9) . .
C23 C22 H22A 122.3 . .
C21 C22 H22A 122.3 . .
C24 C23 C22 122.6(9) . .
C24 C23 H23A 118.7 . .
C22 C23 H23A 118.7 . .
C23 C24 C25 121.9(9) . .
C23 C24 H24A 119.0 . .
C25 C24 H24A 119.0 . .
C24 C25 C26 116.7(8) . .
C24 C25 H25A 121.7 . .
C26 C25 H25A 121.7 . .
N3 C26 C21 108.4(6) . .
N3 C26 C25 130.5(7) . .
C21 C26 C25 121.1(7) . .
N4 C27 C32 107.6(7) . .
N4 C27 C28 132.7(9) . .
C32 C27 C28 119.7(8) . .
C29 C28 C27 118.5(9) . .
C29 C28 H28A 120.8 . .
C27 C28 H28A 120.8 . .
C28 C29 C30 119.8(9) . .
C28 C29 H29A 120.1 . .
C30 C29 H29A 120.1 . .
C31 C30 C29 124.6(9) . .
C31 C30 H30A 117.7 . .
C29 C30 H30A 117.7 . .
C30 C31 C32 114.3(9) . .
C30 C31 H31A 122.9 . .
C32 C31 H31A 122.9 . .
N6 C32 C27 106.0(7) . .
N6 C32 C31 130.9(9) . .
C27 C32 C31 123.1(8) . .
N7 C33 C38 107.2(6) . .
N7 C33 C34 132.6(8) . .
C38 C33 C34 120.2(8) . .
C35 C34 C33 116.4(8) . .
C35 C34 H34A 121.8 . .
C33 C34 H34A 121.8 . .
C36 C35 C34 122.7(8) . .
C36 C35 H35A 118.7 . .
C34 C35 H35A 118.7 . .
C37 C36 C35 121.6(9) . .
C37 C36 H36A 119.2 . .
C35 C36 H36A 119.2 . .
C36 C37 C38 117.0(8) . .
C36 C37 H37A 121.5 . .
C38 C37 H37A 121.5 . .
N9 C38 C33 106.4(6) . .
N9 C38 C37 131.5(8) . .
C33 C38 C37 122.1(7) . .
N10 C39 C40 131.0(7) . .
N10 C39 C44 106.6(6) . .
C40 C39 C44 122.4(7) . .
C41 C40 C39 116.2(8) . .
C41 C40 H40A 121.9 . .
C39 C40 H40A 121.9 . .
C40 C41 C42 121.7(8) . .
C40 C41 H41A 119.2 . .
C42 C41 H41A 119.2 . .
C43 C42 C41 122.6(9) . .
C43 C42 H42A 118.7 . .
C41 C42 H42A 118.7 . .
C42 C43 C44 116.8(8) . .
C42 C43 H43A 121.6 . .
C44 C43 H43A 121.6 . .
N12 C44 C43 133.0(8) . .
N12 C44 C39 106.7(6) . .
C43 C44 C39 120.3(7) . .

loop_
_geom_bond_atom_site_label_1
_geom_bond_atom_site_label_2
_geom_bond_distance
_geom_bond_site_symmetry_2
Zn1 O9 1.922(3) .
Zn1 O1 1.933(5) 2_765
Zn1 O2 1.938(5) .
Zn1 O5 1.952(5) .
Zn1 Zn1 3.1002(13) 3_675
Zn1 Zn1 3.1003(13) 2_765
Zn2 O9 1.965(7) .
Zn2 O6 1.973(5) 2_765
Zn2 O6 1.973(5) 3_675
Zn2 O6 1.973(5) .
Zn3 O4 2.006(6) .
Zn3 N1 2.015(6) .
Zn3 N3 2.014(6) 2_665
Zn3 N4 2.029(7) .
Zn3 O3 2.226(8) .
Zn3 C10 2.454(9) .
Zn4 N2 2.183(6) 3_565
Zn4 N2 2.183(6) 2_665
Zn4 N2 2.183(6) .
Zn4 N5 2.189(7) .
Zn4 N5 2.189(7) 2_665
Zn4 N5 2.189(7) 3_565
Zn5 N7 2.037(7) .
Zn5 N10 2.039(6) .
Zn5 O8 2.056(10) .
Zn5 N12 2.060(6) 3_665
Zn5 O7 2.132(10) .
Zn5 C20 2.465(9) .
Zn6 N11 2.205(6) 3_665
Zn6 N11 2.205(6) 2_655
Zn6 N11 2.205(6) .
Zn6 N8 2.209(6) 2_655
Zn6 N8 2.210(6) .
Zn6 N8 2.210(6) 3_665
Zn7 N9 2.158(7) 6_565
Zn7 N9 2.158(7) 4_455
Zn7 N9 2.158(7) 5
Zn7 N6 2.163(7) 2_665
Zn7 N6 2.163(7) 3_565
Zn7 N6 2.163(7) .
O1 C9 1.255(9) .
O1 Zn1 1.933(5) 3_675
O2 C9 1.261(9) .
O3 C10 1.238(11) .
O4 C10 1.238(12) .
O5 C19 1.244(9) .
O6 C19 1.237(9) .
O7 C20 1.191(12) .
O8 C20 1.175(12) .
O9 Zn1 1.922(3) 3_675
O9 Zn1 1.922(3) 2_765
N1 N2 1.341(9) .
N1 C21 1.373(10) .
N2 N3 1.335(8) .
N3 C26 1.339(10) .
N3 Zn3 2.014(6) 3_565
N4 C27 1.318(10) .
N4 N5 1.347(10) .
N5 N6 1.287(10) .
N6 C32 1.370(11) .
N7 C33 1.298(10) .
N7 N8 1.350(9) .
N8 N9 1.317(9) .
N9 C38 1.357(9) .
N9 Zn7 2.158(7) 7_544
N10 N11 1.319(8) .
N10 C39 1.360(9) .
N11 N12 1.333(8) .
N12 C44 1.347(10) .
N12 Zn5 2.060(6) 2_655
C1 C5 1.512(15) .
C1 C9 1.528(10) .
C1 C6 1.549(12) .
C1 C2 1.591(12) .
C2 C7 1.499(14) .
C2 C8 1.524(12) .
C2 C3 1.544(10) .
C3 C10 1.524(11) .
C3 C4 1.529(10) .
C3 H3B 0.9800 .
C4 C5 1.523(10) .
C4 H4A 0.9700 .
C4 H4B 0.9700 .
C5 H5A 0.9700 .
C5 H5B 0.9700 .
C6 H6A 0.9600 .
C6 H6B 0.9600 .
C6 H6C 0.9600 .
C7 H7A 0.9600 .
C7 H7B 0.9600 .
C7 H7C 0.9600 .
C8 H8A 0.9600 .
C8 H8B 0.9600 .
C8 H8C 0.9600 .
C11 C16 1.504(12) .
C11 C15 1.537(12) .
C11 C19 1.552(9) .
C11 C12 1.589(10) .
C12 C18 1.514(11) .
C12 C17 1.539(12) .
C12 C13 1.540(12) .
C13 C14 1.511(12) .
C13 C20 1.532(11) .
C13 H13A 0.9800 .
C14 C15 1.513(12) .
C14 H14A 0.9700 .
C14 H14B 0.9700 .
C15 H15A 0.9700 .
C15 H15B 0.9700 .
C16 H16A 0.9600 .
C16 H16B 0.9600 .
C16 H16C 0.9600 .
C17 H17A 0.9600 .
C17 H17B 0.9600 .
C17 H17C 0.9600 .
C18 H18A 0.9600 .
C18 H18B 0.9600 .
C18 H18C 0.9600 .
C21 C26 1.365(11) .
C21 C22 1.391(9) .
C22 C23 1.387(10) .
C22 H22A 0.9300 .
C23 C24 1.359(10) .
C23 H23A 0.9300 .
C24 C25 1.367(10) .
C24 H24A 0.9300 .
C25 C26 1.398(9) .
C25 H25A 0.9300 .
C27 C32 1.390(13) .
C27 C28 1.399(9) .
C28 C29 1.379(10) .
C28 H28A 0.9300 .
C29 C30 1.387(10) .
C29 H29A 0.9300 .
C30 C31 1.376(10) .
C30 H30A 0.9300 .
C31 C32 1.409(10) .
C31 H31A 0.9300 .
C33 C38 1.406(12) .
C33 C34 1.408(9) .
C34 C35 1.399(10) .
C34 H34A 0.9300 .
C35 C36 1.392(10) .
C35 H35A 0.9300 .
C36 C37 1.367(9) .
C36 H36A 0.9300 .
C37 C38 1.410(9) .
C37 H37A 0.9300 .
C39 C40 1.399(9) .
C39 C44 1.407(11) .
C40 C41 1.382(9) .
C40 H40A 0.9300 .
C41 C42 1.388(10) .
C41 H41A 0.9300 .
C42 C43 1.385(10) .
C42 H42A 0.9300 .
C43 C44 1.396(9) .
C43 H43A 0.9300 .

loop_
_platon_squeeze_void_nr
_platon_squeeze_void_average_x
_platon_squeeze_void_average_y
_platon_squeeze_void_average_z
_platon_squeeze_void_volume
_platon_squeeze_void_count_electrons
_platon_squeeze_void_content
1 0.000 0.000 0.320 256 36 ' '
2 0.000 0.000 0.691 162 30 ' '
3 0.333 0.667 -0.013 261 36 ' '
4 0.333 0.667 0.358 161 30 ' '
5 0.667 0.333 0.654 259 36 ' '
6 0.667 0.333 0.024 163 30 ' '
